data_7134844
loop_
_publ_author_name
'Basak, Soumya Jyoti'
'Dash, Jyotirmayee'

_publ_section_title
;
 KOtBu-Mediated Annulation for the Pot-Economical Synthesis of
 Quinazolinobenzoxazepines
;
_journal_name_full 'Chemical Communications'
_journal_paper_doi 10.1039/D5CC02401C
_journal_year 2025
_chemical_formula_moiety 'C17 H14 N2 O3'
_chemical_formula_sum 'C17 H14 N2 O3'
_chemical_formula_weight 294.30
_space_group_crystal_system monoclinic
_space_group_IT_number 14
_space_group_name_Hall '-P 2ybc'
_space_group_name_H-M_alt 'P 1 21/c 1'
_atom_sites_solution_hydrogens geom
_atom_sites_solution_primary dual
_audit_creation_date 2024-06-29
_audit_creation_method
;
Olex2 1.5
(compiled 2022.04.07 svn.rca3783a0 for OlexSys, GUI svn.r6498)
;
_audit_update_record
;
2025-01-02 deposited with the CCDC.	2025-07-17 downloaded from the CCDC.
;
_cell_angle_alpha 90
_cell_angle_beta 100.816(3)
_cell_angle_gamma 90
_cell_formula_units_Z 4
_cell_length_a 14.2794(11)
_cell_length_b 4.2726(3)
_cell_length_c 22.8872(18)
_cell_measurement_reflns_used 4910
_cell_measurement_temperature 298.33
_cell_measurement_theta_max 27.915
_cell_measurement_theta_min 2.526
_cell_volume 1371.55(18)
_computing_cell_refinement 'SAINT V8.38A (Bruker, 2018)'
_computing_data_reduction 'SAINT V8.38A (Bruker, 2018)'
_computing_molecular_graphics 'Olex2 1.5 (Dolomanov et al., 2009)'
_computing_publication_material 'Olex2 1.5 (Dolomanov et al., 2009)'
_computing_structure_refinement 'XL  (Sheldrick, 2008)'
_computing_structure_solution 'SHELXT 2014/5 (Sheldrick, 2014)'
_diffrn_ambient_temperature 298.33
_diffrn_detector 'CCD area detector'
_diffrn_detector_area_resol_mean 5.6
_diffrn_detector_type 'Bruker SMART CCD 6000 area detector'
_diffrn_measured_fraction_theta_full 0.986
_diffrn_measured_fraction_theta_max 0.988
_diffrn_measurement_device 'three-circle diffractometer'
_diffrn_measurement_device_type 'Bruker APEX-II CCD'
_diffrn_measurement_method '\f and \w scans'
_diffrn_radiation_monochromator graphite
_diffrn_radiation_probe x-ray
_diffrn_radiation_type MoK\a
_diffrn_radiation_wavelength 0.71073
_diffrn_reflns_av_R_equivalents 0.0571
_diffrn_reflns_av_unetI/netI 0.0554
_diffrn_reflns_Laue_measured_fraction_full 0.986
_diffrn_reflns_Laue_measured_fraction_max 0.988
_diffrn_reflns_limit_h_max 18
_diffrn_reflns_limit_h_min -18
_diffrn_reflns_limit_k_max 4
_diffrn_reflns_limit_k_min -5
_diffrn_reflns_limit_l_max 22
_diffrn_reflns_limit_l_min -30
_diffrn_reflns_number 11523
_diffrn_reflns_point_group_measured_fraction_full 0.986
_diffrn_reflns_point_group_measured_fraction_max 0.988
_diffrn_reflns_theta_full 25.242
_diffrn_reflns_theta_max 27.957
_diffrn_reflns_theta_min 2.526
_diffrn_source 'sealed X-ray tube'
_diffrn_source_current 1.0
_diffrn_source_power 0.05
_diffrn_source_target Mo
_diffrn_source_voltage 50.0
_diffrn_standards_number 0
_exptl_absorpt_coefficient_mu 0.099
_exptl_absorpt_correction_T_max 0.7456
_exptl_absorpt_correction_T_min 0.6017
_exptl_absorpt_correction_type multi-scan
_exptl_absorpt_process_details
;
SADABS-2016/2 (Bruker,2016/2) was used for absorption correction.
wR2(int) was 0.1686 before and 0.0930 after correction.
The Ratio of minimum to maximum transmission is 0.8070.
The \l/2 correction factor is Not present.
;
_exptl_crystal_colour 'clear whiteish white'
_exptl_crystal_colour_lustre clear
_exptl_crystal_colour_modifier whiteish
_exptl_crystal_colour_primary white
_exptl_crystal_density_diffrn 1.425
_exptl_crystal_description needle
_exptl_crystal_F_000 616
_exptl_crystal_preparation 'SLOW EVAPORATION OF ISOPROPANOL AND CHOLOROFORM MIXTURE'
_exptl_crystal_recrystallization_method 'SLOW EVAPORATION'
_exptl_crystal_size_max 0.07
_exptl_crystal_size_mid 0.02
_exptl_crystal_size_min 0.01
_refine_diff_density_max 0.183
_refine_diff_density_min -0.190
_refine_diff_density_rms 0.038
_refine_ls_extinction_method none
_refine_ls_goodness_of_fit_ref 1.031
_refine_ls_hydrogen_treatment constr
_refine_ls_matrix_type full
_refine_ls_number_parameters 200
_refine_ls_number_reflns 3265
_refine_ls_number_restraints 0
_refine_ls_restrained_S_all 1.031
_refine_ls_R_factor_all 0.0765
_refine_ls_R_factor_gt 0.0453
_refine_ls_shift/su_max 0.000
_refine_ls_shift/su_mean 0.000
_refine_ls_structure_factor_coef Fsqd
_refine_ls_weighting_details 'w=1/[\s^2^(Fo^2^)+(0.0473P)^2^+0.3247P] where P=(Fo^2^+2Fc^2^)/3'
_refine_ls_weighting_scheme calc
_refine_ls_wR_factor_gt 0.1061
_refine_ls_wR_factor_ref 0.1298
_reflns_Friedel_coverage 0.000
_reflns_number_gt 2185
_reflns_number_total 3265
_reflns_threshold_expression 'I > 2\s(I)'
_cod_data_source_file d5cc02401c2.cif
_cod_data_source_block ans4
_cod_database_code 7134844
_shelx_shelxl_version_number 2016/6
_shelx_space_group_comment
;
The symmetry employed for this shelxl refinement is uniquely defined
by the following loop, which should always be used as a source of
symmetry information in preference to the above space-group names.
They are only intended as comments.
;
_shelx_estimated_absorpt_t_max 0.999
_shelx_estimated_absorpt_t_min 0.993
_olex2_refinement_description
;
1. Fixed Uiso
 At 1.2 times of:
  All C(H) groups, All C(H,H) groups
 At 1.5 times of:
  All C(H,H,H) groups
2.a Secondary CH2 refined with riding coordinates:
 C12(H12A,H12B), C11(H11A,H11B)
2.b Aromatic/amide H refined with riding coordinates:
 C13(H13), C2(H2), C16(H16), C5(H5), C15(H15), C14(H14), C6(H6)
2.c Idealised Me refined as rotating group:
 C17(H17A,H17B,H17C)
;
_olex2_submission_special_instructions 'No special instructions were received'

loop_
_space_group_symop_operation_xyz
'x, y, z'
'-x, y+1/2, -z+1/2'
'-x, -y, -z'
'x, -y-1/2, z-1/2'

loop_
_atom_site_label
_atom_site_type_symbol
_atom_site_fract_x
_atom_site_fract_y
_atom_site_fract_z
_atom_site_U_iso_or_equiv
_atom_site_adp_type
_atom_site_occupancy
_atom_site_site_symmetry_order
_atom_site_calc_flag
_atom_site_refinement_flags_posn
_atom_site_refinement_flags_adp
_atom_site_refinement_flags_occupancy
_atom_site_disorder_assembly
_atom_site_disorder_group
O2 O 0.80341(8) 0.7107(3) 0.36637(5) 0.0477(3) Uani 1 1 d . . . . .
O1 O 0.93249(8) 0.7324(3) 0.55825(6) 0.0550(4) Uani 1 1 d . . . . .
N1 N 0.80295(8) 0.8401(3) 0.48611(6) 0.0362(3) Uani 1 1 d . . . . .
O3 O 0.78225(10) 0.0542(3) 0.70399(6) 0.0601(4) Uani 1 1 d . . . . .
N2 N 0.64741(9) 0.6587(3) 0.49017(6) 0.0399(3) Uani 1 1 d . . . . .
C4 C 0.68465(11) 0.5207(4) 0.54437(7) 0.0378(4) Uani 1 1 d . . . . .
C9 C 0.67069(11) 0.9361(4) 0.40312(7) 0.0387(4) Uani 1 1 d . . . . .
C3 C 0.78181(10) 0.5286(4) 0.56940(7) 0.0371(4) Uani 1 1 d . . . . .
C8 C 0.70633(10) 0.8031(4) 0.46294(7) 0.0364(4) Uani 1 1 d . . . . .
C13 C 0.58561(11) 1.1013(4) 0.39164(8) 0.0452(4) Uani 1 1 d . . . . .
H13 H 0.551306 1.131788 0.421926 0.054 Uiso 1 1 calc R U . . .
C12 C 0.86058(11) 1.0368(4) 0.45362(7) 0.0417(4) Uani 1 1 d . . . . .
H12A H 0.918913 1.097251 0.480221 0.050 Uiso 1 1 calc R U . . .
H12B H 0.825478 1.225929 0.440214 0.050 Uiso 1 1 calc R U . . .
C7 C 0.84652(11) 0.7032(4) 0.53929(7) 0.0390(4) Uani 1 1 d . . . . .
C10 C 0.72036(11) 0.8873(4) 0.35655(8) 0.0412(4) Uani 1 1 d . . . . .
C2 C 0.81805(12) 0.3747(4) 0.62301(7) 0.0422(4) Uani 1 1 d . . . . .
H2 H 0.882896 0.380670 0.639007 0.051 Uiso 1 1 calc R U . . .
C16 C 0.68490(13) 1.0005(4) 0.30031(8) 0.0499(4) Uani 1 1 d . . . . .
H16 H 0.717495 0.963632 0.269417 0.060 Uiso 1 1 calc R U . . .
C5 C 0.62316(12) 0.3567(4) 0.57476(8) 0.0473(4) Uani 1 1 d . . . . .
H5 H 0.558166 0.349082 0.559229 0.057 Uiso 1 1 calc R U . . .
C11 C 0.88505(12) 0.8671(4) 0.40077(8) 0.0474(4) Uani 1 1 d . . . . .
H11A H 0.910049 1.015811 0.375579 0.057 Uiso 1 1 calc R U . . .
H11B H 0.934475 0.714085 0.414489 0.057 Uiso 1 1 calc R U . . .
C1 C 0.75621(13) 0.2152(4) 0.65148(8) 0.0459(4) Uani 1 1 d . . . . .
C15 C 0.60077(14) 1.1689(5) 0.29003(9) 0.0555(5) Uani 1 1 d . . . . .
H15 H 0.577315 1.247459 0.252223 0.067 Uiso 1 1 calc R U . . .
C14 C 0.55123(12) 1.2215(4) 0.33550(9) 0.0529(5) Uani 1 1 d . . . . .
H14 H 0.495042 1.337035 0.328434 0.063 Uiso 1 1 calc R U . . .
C6 C 0.65879(13) 0.2084(5) 0.62712(8) 0.0510(5) Uani 1 1 d . . . . .
H6 H 0.617471 0.100930 0.646928 0.061 Uiso 1 1 calc R U . . .
C17 C 0.87846(16) 0.0655(7) 0.73228(10) 0.0790(7) Uani 1 1 d . . . . .
H17A H 0.917316 -0.027305 0.706961 0.118 Uiso 1 1 calc R U . . .
H17B H 0.886559 -0.047861 0.769099 0.118 Uiso 1 1 calc R U . . .
H17C H 0.897234 0.279485 0.740108 0.118 Uiso 1 1 calc R U . . .

loop_
_atom_site_aniso_label
_atom_site_aniso_U_11
_atom_site_aniso_U_22
_atom_site_aniso_U_33
_atom_site_aniso_U_23
_atom_site_aniso_U_13
_atom_site_aniso_U_12
O2 0.0442(6) 0.0483(7) 0.0504(7) -0.0082(6) 0.0083(5) 0.0014(5)
O1 0.0324(6) 0.0718(9) 0.0579(8) 0.0123(7) 0.0015(5) -0.0081(6)
N1 0.0314(6) 0.0366(7) 0.0400(7) -0.0017(6) 0.0049(5) -0.0055(5)
O3 0.0653(8) 0.0688(9) 0.0466(8) 0.0112(7) 0.0118(6) -0.0041(7)
N2 0.0338(7) 0.0456(8) 0.0402(8) -0.0053(6) 0.0068(6) -0.0047(6)
C4 0.0371(8) 0.0395(8) 0.0375(9) -0.0083(7) 0.0085(7) -0.0045(7)
C9 0.0354(8) 0.0371(8) 0.0414(9) -0.0043(7) 0.0015(7) -0.0076(7)
C3 0.0359(8) 0.0377(8) 0.0378(9) -0.0069(7) 0.0071(6) -0.0030(7)
C8 0.0334(7) 0.0359(8) 0.0389(9) -0.0082(7) 0.0042(6) -0.0032(6)
C13 0.0360(8) 0.0469(9) 0.0500(10) -0.0027(8) 0.0012(7) -0.0026(7)
C12 0.0357(8) 0.0401(8) 0.0483(10) 0.0021(7) 0.0053(7) -0.0099(7)
C7 0.0344(8) 0.0411(8) 0.0406(9) -0.0047(7) 0.0047(7) -0.0030(7)
C10 0.0396(8) 0.0381(8) 0.0446(10) -0.0035(7) 0.0044(7) -0.0055(7)
C2 0.0403(8) 0.0459(9) 0.0402(9) -0.0040(7) 0.0065(7) -0.0007(7)
C16 0.0530(10) 0.0534(11) 0.0425(10) -0.0003(8) 0.0069(8) -0.0098(9)
C5 0.0385(9) 0.0566(11) 0.0484(10) -0.0062(8) 0.0121(8) -0.0098(8)
C11 0.0386(9) 0.0543(10) 0.0506(11) 0.0045(8) 0.0114(8) -0.0030(8)
C1 0.0543(10) 0.0460(9) 0.0387(9) -0.0033(8) 0.0125(8) -0.0033(8)
C15 0.0567(11) 0.0554(11) 0.0481(11) 0.0077(9) -0.0063(9) -0.0066(9)
C14 0.0421(9) 0.0502(10) 0.0608(12) 0.0032(9) -0.0042(9) -0.0024(8)
C6 0.0498(10) 0.0586(11) 0.0484(11) -0.0041(9) 0.0191(8) -0.0108(9)
C17 0.0698(14) 0.0972(18) 0.0646(14) 0.0282(13) -0.0010(11) 0.0000(13)

loop_
_atom_type_symbol
_atom_type_description
_atom_type_scat_dispersion_real
_atom_type_scat_dispersion_imag
_atom_type_scat_source
C C 0.0033 0.0016 'International Tables Vol C Tables 4.2.6.8 and 6.1.1.4'
H H 0.0000 0.0000 'International Tables Vol C Tables 4.2.6.8 and 6.1.1.4'
N N 0.0061 0.0033 'International Tables Vol C Tables 4.2.6.8 and 6.1.1.4'
O O 0.0106 0.0060 'International Tables Vol C Tables 4.2.6.8 and 6.1.1.4'

loop_
_geom_angle_atom_site_label_1
_geom_angle_atom_site_label_2
_geom_angle_atom_site_label_3
_geom_angle
_geom_angle_site_symmetry_1
_geom_angle_site_symmetry_3
_geom_angle_publ_flag
C10 O2 C11 114.51(13) . . ?
C8 N1 C12 118.74(13) . . ?
C7 N1 C8 122.39(13) . . ?
C7 N1 C12 118.86(12) . . ?
C1 O3 C17 117.80(15) . . ?
C8 N2 C4 117.33(13) . . ?
N2 C4 C3 122.73(14) . . ?
N2 C4 C5 118.99(14) . . ?
C3 C4 C5 118.25(15) . . ?
C13 C9 C8 120.47(15) . . ?
C13 C9 C10 118.79(16) . . ?
C10 C9 C8 120.69(14) . . ?
C4 C3 C7 119.14(14) . . ?
C4 C3 C2 121.45(15) . . ?
C2 C3 C7 119.41(14) . . ?
N1 C8 C9 116.93(13) . . ?
N2 C8 N1 123.97(15) . . ?
N2 C8 C9 119.10(14) . . ?
C9 C13 H13 119.7 . . ?
C14 C13 C9 120.65(17) . . ?
C14 C13 H13 119.7 . . ?
N1 C12 H12A 109.3 . . ?
N1 C12 H12B 109.3 . . ?
N1 C12 C11 111.53(13) . . ?
H12A C12 H12B 108.0 . . ?
C11 C12 H12A 109.3 . . ?
C11 C12 H12B 109.3 . . ?
O1 C7 N1 121.35(15) . . ?
O1 C7 C3 124.39(15) . . ?
N1 C7 C3 114.26(13) . . ?
O2 C10 C9 119.77(15) . . ?
C16 C10 O2 119.63(15) . . ?
C16 C10 C9 120.52(16) . . ?
C3 C2 H2 120.5 . . ?
C1 C2 C3 118.90(16) . . ?
C1 C2 H2 120.5 . . ?
C10 C16 H16 120.1 . . ?
C10 C16 C15 119.77(18) . . ?
C15 C16 H16 120.1 . . ?
C4 C5 H5 120.0 . . ?
C6 C5 C4 120.05(16) . . ?
C6 C5 H5 120.0 . . ?
O2 C11 C12 112.07(13) . . ?
O2 C11 H11A 109.2 . . ?
O2 C11 H11B 109.2 . . ?
C12 C11 H11A 109.2 . . ?
C12 C11 H11B 109.2 . . ?
H11A C11 H11B 107.9 . . ?
O3 C1 C6 115.08(16) . . ?
C2 C1 O3 124.83(17) . . ?
C2 C1 C6 120.09(17) . . ?
C16 C15 H15 119.7 . . ?
C16 C15 C14 120.52(17) . . ?
C14 C15 H15 119.7 . . ?
C13 C14 H14 120.1 . . ?
C15 C14 C13 119.72(17) . . ?
C15 C14 H14 120.1 . . ?
C5 C6 C1 121.25(16) . . ?
C5 C6 H6 119.4 . . ?
C1 C6 H6 119.4 . . ?
O3 C17 H17A 109.5 . . ?
O3 C17 H17B 109.5 . . ?
O3 C17 H17C 109.5 . . ?
H17A C17 H17B 109.5 . . ?
H17A C17 H17C 109.5 . . ?
H17B C17 H17C 109.5 . . ?

loop_
_geom_bond_atom_site_label_1
_geom_bond_atom_site_label_2
_geom_bond_distance
_geom_bond_site_symmetry_2
_geom_bond_publ_flag
O2 C10 1.3880(19) . ?
O2 C11 1.443(2) . ?
O1 C7 1.2293(17) . ?
N1 C8 1.3910(18) . ?
N1 C12 1.4716(19) . ?
N1 C7 1.388(2) . ?
O3 C1 1.374(2) . ?
O3 C17 1.406(2) . ?
N2 C4 1.387(2) . ?
N2 C8 1.294(2) . ?
C4 C3 1.398(2) . ?
C4 C5 1.405(2) . ?
C9 C8 1.481(2) . ?
C9 C13 1.387(2) . ?
C9 C10 1.402(2) . ?
C3 C7 1.457(2) . ?
C3 C2 1.402(2) . ?
C13 H13 0.9300 . ?
C13 C14 1.385(2) . ?
C12 H12A 0.9700 . ?
C12 H12B 0.9700 . ?
C12 C11 1.506(2) . ?
C10 C16 1.379(2) . ?
C2 H2 0.9300 . ?
C2 C1 1.373(2) . ?
C16 H16 0.9300 . ?
C16 C15 1.382(3) . ?
C5 H5 0.9300 . ?
C5 C6 1.367(2) . ?
C11 H11A 0.9700 . ?
C11 H11B 0.9700 . ?
C1 C6 1.398(2) . ?
C15 H15 0.9300 . ?
C15 C14 1.382(3) . ?
C14 H14 0.9300 . ?
C6 H6 0.9300 . ?
C17 H17A 0.9600 . ?
C17 H17B 0.9600 . ?
C17 H17C 0.9600 . ?

loop_
_geom_torsion_atom_site_label_1
_geom_torsion_atom_site_label_2
_geom_torsion_atom_site_label_3
_geom_torsion_atom_site_label_4
_geom_torsion
_geom_torsion_site_symmetry_1
_geom_torsion_site_symmetry_2
_geom_torsion_site_symmetry_3
_geom_torsion_site_symmetry_4
_geom_torsion_publ_flag
O2 C10 C16 C15 178.17(16) . . . . ?
N1 C12 C11 O2 46.10(19) . . . . ?
O3 C1 C6 C5 -179.47(16) . . . . ?
N2 C4 C3 C7 3.5(2) . . . . ?
N2 C4 C3 C2 -177.07(14) . . . . ?
N2 C4 C5 C6 177.46(16) . . . . ?
C4 N2 C8 N1 -3.2(2) . . . . ?
C4 N2 C8 C9 176.04(13) . . . . ?
C4 C3 C7 O1 177.89(16) . . . . ?
C4 C3 C7 N1 -1.8(2) . . . . ?
C4 C3 C2 C1 -0.5(2) . . . . ?
C4 C5 C6 C1 -0.1(3) . . . . ?
C9 C13 C14 C15 1.8(3) . . . . ?
C9 C10 C16 C15 1.3(3) . . . . ?
C3 C4 C5 C6 -0.5(2) . . . . ?
C3 C2 C1 O3 179.77(15) . . . . ?
C3 C2 C1 C6 -0.2(3) . . . . ?
C8 N1 C12 C11 -77.66(18) . . . . ?
C8 N1 C7 O1 178.17(15) . . . . ?
C8 N1 C7 C3 -2.1(2) . . . . ?
C8 N2 C4 C3 -1.0(2) . . . . ?
C8 N2 C4 C5 -178.83(15) . . . . ?
C8 C9 C13 C14 -178.90(15) . . . . ?
C8 C9 C10 O2 0.5(2) . . . . ?
C8 C9 C10 C16 177.32(15) . . . . ?
C13 C9 C8 N1 -136.30(15) . . . . ?
C13 C9 C8 N2 44.4(2) . . . . ?
C13 C9 C10 O2 -177.13(14) . . . . ?
C13 C9 C10 C16 -0.3(2) . . . . ?
C12 N1 C8 N2 -173.77(14) . . . . ?
C12 N1 C8 C9 6.9(2) . . . . ?
C12 N1 C7 O1 -3.1(2) . . . . ?
C12 N1 C7 C3 176.62(13) . . . . ?
C7 N1 C8 N2 5.0(2) . . . . ?
C7 N1 C8 C9 -174.31(13) . . . . ?
C7 N1 C12 C11 103.55(16) . . . . ?
C7 C3 C2 C1 178.95(15) . . . . ?
C10 O2 C11 C12 43.90(19) . . . . ?
C10 C9 C8 N1 46.1(2) . . . . ?
C10 C9 C8 N2 -133.21(16) . . . . ?
C10 C9 C13 C14 -1.3(2) . . . . ?
C10 C16 C15 C14 -0.8(3) . . . . ?
C2 C3 C7 O1 -1.5(2) . . . . ?
C2 C3 C7 N1 178.76(14) . . . . ?
C2 C1 C6 C5 0.5(3) . . . . ?
C16 C15 C14 C13 -0.7(3) . . . . ?
C5 C4 C3 C7 -178.64(14) . . . . ?
C5 C4 C3 C2 0.8(2) . . . . ?
C11 O2 C10 C9 -74.01(18) . . . . ?
C11 O2 C10 C16 109.14(17) . . . . ?
C17 O3 C1 C2 3.3(3) . . . . ?
C17 O3 C1 C6 -176.81(18) . . . . ?
